data_4035214
loop_
_publ_author_name
'Xu, Wan'
'Wang, Mengjie'
'Ma, Zhiying'
'Shan, Zhen'
'Li, Chunli'
'Wang, Hua'

_publ_section_title
;
 Selenophene-Based Heteroacenes: Synthesis, Structures, and
 Physicochemical Behaviors.
;
_journal_issue 19
_journal_name_full 'The Journal of organic chemistry'
_journal_page_first 12154
_journal_page_last 12163
_journal_paper_doi 10.1021/acs.joc.8b02107
_journal_volume 83
_journal_year 2018
_chemical_formula_moiety 'C16 H22 Se2 Si2'
_chemical_formula_sum 'C16 H22 Se2 Si2'
_chemical_formula_weight 428.43
_space_group_crystal_system monoclinic
_space_group_IT_number 15
_space_group_name_Hall '-I 2ya'
_space_group_name_H-M_alt 'I 1 2/a 1'
_atom_sites_solution_hydrogens geom
_atom_sites_solution_primary dual
_audit_creation_date 2018-08-17
_audit_creation_method
;
Olex2 1.2
(compiled 2018.05.29 svn.r3508 for OlexSys, GUI svn.r5506)
;
_cell_angle_alpha 90
_cell_angle_beta 99.718(2)
_cell_angle_gamma 90
_cell_formula_units_Z 8
_cell_length_a 22.138(4)
_cell_length_b 6.7644(8)
_cell_length_c 27.623(3)
_cell_measurement_reflns_used 1722
_cell_measurement_temperature 296(2)
_cell_measurement_theta_max 19.736
_cell_measurement_theta_min 2.582
_cell_volume 4077.2(10)
_computing_cell_refinement 'SAINT v8.37A (Bruker, 2015)'
_computing_data_reduction 'SAINT v8.37A (Bruker, 2015)'
_computing_molecular_graphics 'Olex2 (Dolomanov et al., 2009)'
_computing_publication_material 'Olex2 (Dolomanov et al., 2009)'
_computing_structure_refinement 'ShelXL (Sheldrick, 2015)'
_computing_structure_solution 'ShelXT (Sheldrick, 2015)'
_diffrn_ambient_temperature 296.15
_diffrn_measured_fraction_theta_full 0.977
_diffrn_measured_fraction_theta_max 0.977
_diffrn_measurement_device_type 'Bruker P4'
_diffrn_measurement_method '\w scans'
_diffrn_radiation_monochromator graphite
_diffrn_radiation_type MoK\a
_diffrn_radiation_wavelength 0.71073
_diffrn_reflns_av_R_equivalents 0.0603
_diffrn_reflns_av_unetI/netI 0.0814
_diffrn_reflns_Laue_measured_fraction_full 0.977
_diffrn_reflns_Laue_measured_fraction_max 0.977
_diffrn_reflns_limit_h_max 20
_diffrn_reflns_limit_h_min -26
_diffrn_reflns_limit_k_max 8
_diffrn_reflns_limit_k_min -8
_diffrn_reflns_limit_l_max 32
_diffrn_reflns_limit_l_min -32
_diffrn_reflns_number 9484
_diffrn_reflns_point_group_measured_fraction_full 0.977
_diffrn_reflns_point_group_measured_fraction_max 0.977
_diffrn_reflns_theta_full 25.098
_diffrn_reflns_theta_max 25.098
_diffrn_reflns_theta_min 1.496
_exptl_absorpt_coefficient_mu 3.736
_exptl_absorpt_correction_T_max 0.7457
_exptl_absorpt_correction_T_min 0.5600
_exptl_absorpt_correction_type multi-scan
_exptl_absorpt_process_details
'SADABS-2016/2 (Bruker,2016/2) was used for absorption correction. wR2(int) was 0.1046 before and 0.0534 after correction. The Ratio of minimum to maximum transmission is 0.7510. The \l/2 correction factor is Not present.'
_exptl_crystal_colour colourless
_exptl_crystal_colour_primary colourless
_exptl_crystal_density_diffrn 1.396
_exptl_crystal_description needle
_exptl_crystal_F_000 1712
_exptl_crystal_size_max 0.45
_exptl_crystal_size_mid 0.08
_exptl_crystal_size_min 0.06
_refine_diff_density_max 0.492
_refine_diff_density_min -0.452
_refine_diff_density_rms 0.071
_refine_ls_extinction_method none
_refine_ls_goodness_of_fit_ref 0.909
_refine_ls_hydrogen_treatment constr
_refine_ls_matrix_type full
_refine_ls_number_parameters 187
_refine_ls_number_reflns 3541
_refine_ls_number_restraints 0
_refine_ls_restrained_S_all 0.909
_refine_ls_R_factor_all 0.0897
_refine_ls_R_factor_gt 0.0392
_refine_ls_shift/su_max 0.001
_refine_ls_shift/su_mean 0.000
_refine_ls_structure_factor_coef Fsqd
_refine_ls_weighting_details 'w=1/[\s^2^(Fo^2^)+(0.0292P)^2^] where P=(Fo^2^+2Fc^2^)/3'
_refine_ls_weighting_scheme calc
_refine_ls_wR_factor_gt 0.0737
_refine_ls_wR_factor_ref 0.0911
_reflns_Friedel_coverage 0.000
_reflns_number_gt 1943
_reflns_number_total 3541
_reflns_threshold_expression 'I > 2\s(I)'
_cod_data_source_file jo8b02107_si_001.cif
_cod_data_source_block a
_cod_original_cell_volume 4077.1(9)
_cod_database_code 4035214
_shelx_shelxl_version_number 2018/1
_shelx_space_group_comment
;
The symmetry employed for this shelxl refinement is uniquely defined
by the following loop, which should always be used as a source of
symmetry information in preference to the above space-group names.
They are only intended as comments.
;
_shelx_estimated_absorpt_t_max 0.807
_shelx_estimated_absorpt_t_min 0.284
_olex2_refinement_description
;
1. Fixed Uiso
 At 1.2 times of:
  All C(H) groups
 At 1.5 times of:
  All C(H,H,H) groups
2.a Aromatic/amide H refined with riding coordinates:
 C006(H006), C009(H009), C00B(H00B), C00D(H00D)
2.b Idealised Me refined as rotating group:
 C00F(H00A,H00C,H00E), C00G(H00F,H00G,H00H), C00H(H00I,H00J,H00K), C00I(H00L,
 H00M,H00N), C00J(H00O,H00P,H00Q), C00K(H00R,H00S,H00T)
;
_olex2_submission_special_instructions 'No special instructions were received'

loop_
_space_group_symop_operation_xyz
'x, y, z'
'-x+1/2, y, -z'
'x+1/2, y+1/2, z+1/2'
'-x+1, y+1/2, -z+1/2'
'-x, -y, -z'
'x-1/2, -y, z'
'-x+1/2, -y+1/2, -z+1/2'
'x, -y+1/2, z+1/2'

loop_
_atom_site_label
_atom_site_type_symbol
_atom_site_fract_x
_atom_site_fract_y
_atom_site_fract_z
_atom_site_U_iso_or_equiv
_atom_site_adp_type
_atom_site_occupancy
_atom_site_site_symmetry_order
_atom_site_calc_flag
_atom_site_refinement_flags_posn
Se01 Se 0.60962(2) 0.06398(8) 0.18734(2) 0.0680(2) Uani 1 1 d .
Se02 Se 0.53168(2) 0.26354(9) 0.40054(2) 0.0712(2) Uani 1 1 d .
Si03 Si 0.69798(6) 0.4184(2) 0.15485(4) 0.0562(4) Uani 1 1 d .
Si04 Si 0.60702(7) 0.6508(2) 0.45077(5) 0.0671(4) Uani 1 1 d .
C005 C 0.58179(19) 0.0898(7) 0.24907(15) 0.0527(12) Uani 1 1 d .
C006 C 0.64237(18) 0.3848(7) 0.24522(14) 0.0488(11) Uani 1 1 d .
H006 H 0.660134 0.503022 0.257568 0.059 Uiso 1 1 calc R
C007 C 0.60356(18) 0.2693(7) 0.27247(15) 0.0489(11) Uani 1 1 d .
C008 C 0.58682(17) 0.3134(7) 0.31956(15) 0.0482(11) Uani 1 1 d .
C009 C 0.60553(18) 0.4788(7) 0.35177(15) 0.0509(11) Uani 1 1 d .
H009 H 0.630793 0.577796 0.343050 0.061 Uiso 1 1 calc R
C00A C 0.5482(2) 0.1755(8) 0.33857(16) 0.0572(12) Uani 1 1 d .
C00B C 0.5437(2) -0.0455(7) 0.26941(18) 0.0662(14) Uani 1 1 d .
H00B H 0.530789 -0.162097 0.253035 0.079 Uiso 1 1 calc R
C00C C 0.58444(19) 0.4839(7) 0.39587(15) 0.0532(12) Uani 1 1 d .
C00D C 0.5263(2) -0.0009(8) 0.31398(19) 0.0696(14) Uani 1 1 d .
H00D H 0.500633 -0.085546 0.327608 0.083 Uiso 1 1 calc R
C00E C 0.65164(18) 0.3116(7) 0.20040(15) 0.0545(12) Uani 1 1 d .
C00F C 0.7531(2) 0.6054(9) 0.18735(17) 0.0826(17) Uani 1 1 d .
H00A H 0.730605 0.711257 0.199163 0.124 Uiso 1 1 calc GR
H00C H 0.777891 0.657005 0.164950 0.124 Uiso 1 1 calc GR
H00E H 0.778882 0.543479 0.214555 0.124 Uiso 1 1 calc GR
C00G C 0.6614(2) 0.8471(9) 0.43549(18) 0.0922(18) Uani 1 1 d .
H00F H 0.697906 0.785591 0.428154 0.138 Uiso 1 1 calc GR
H00G H 0.671954 0.934271 0.463049 0.138 Uiso 1 1 calc GR
H00H H 0.642087 0.921318 0.407489 0.138 Uiso 1 1 calc GR
C00H C 0.6447(3) 0.5403(10) 0.10316(18) 0.097(2) Uani 1 1 d .
H00I H 0.615703 0.444973 0.087522 0.146 Uiso 1 1 calc GR
H00J H 0.668024 0.591545 0.079621 0.146 Uiso 1 1 calc GR
H00K H 0.623354 0.646447 0.115946 0.146 Uiso 1 1 calc GR
C00I C 0.7387(2) 0.2073(8) 0.12936(17) 0.0825(17) Uani 1 1 d .
H00L H 0.764001 0.139137 0.155812 0.124 Uiso 1 1 calc GR
H00M H 0.763886 0.258201 0.107106 0.124 Uiso 1 1 calc GR
H00N H 0.709066 0.117374 0.112194 0.124 Uiso 1 1 calc GR
C00J C 0.5360(3) 0.7611(9) 0.4684(2) 0.105(2) Uani 1 1 d .
H00O H 0.515608 0.841260 0.441855 0.157 Uiso 1 1 calc GR
H00P H 0.546958 0.841389 0.497161 0.157 Uiso 1 1 calc GR
H00Q H 0.509038 0.657166 0.475048 0.157 Uiso 1 1 calc GR
C00K C 0.6449(3) 0.4880(10) 0.50206(19) 0.122(2) Uani 1 1 d .
H00R H 0.617941 0.381179 0.506696 0.183 Uiso 1 1 calc GR
H00S H 0.653955 0.563976 0.531762 0.183 Uiso 1 1 calc GR
H00T H 0.682280 0.435695 0.493959 0.183 Uiso 1 1 calc GR

loop_
_atom_site_aniso_label
_atom_site_aniso_U_11
_atom_site_aniso_U_22
_atom_site_aniso_U_33
_atom_site_aniso_U_23
_atom_site_aniso_U_13
_atom_site_aniso_U_12
Se01 0.0672(3) 0.0688(4) 0.0669(4) -0.0233(3) 0.0081(3) -0.0062(3)
Se02 0.0707(4) 0.0853(5) 0.0622(3) 0.0172(3) 0.0239(3) -0.0076(3)
Si03 0.0544(8) 0.0715(11) 0.0437(7) -0.0078(7) 0.0114(6) 0.0051(7)
Si04 0.0850(10) 0.0700(11) 0.0502(8) 0.0022(7) 0.0230(7) 0.0111(8)
C005 0.044(3) 0.054(3) 0.058(3) -0.002(2) 0.002(2) 0.000(2)
C006 0.048(3) 0.050(3) 0.048(3) -0.007(2) 0.007(2) -0.009(2)
C007 0.041(2) 0.048(3) 0.055(3) -0.001(2) 0.002(2) 0.002(2)
C008 0.040(2) 0.059(3) 0.045(3) 0.008(2) 0.005(2) 0.000(2)
C009 0.047(3) 0.054(3) 0.052(3) 0.004(2) 0.009(2) -0.004(2)
C00A 0.050(3) 0.063(4) 0.058(3) 0.012(3) 0.006(2) 0.001(3)
C00B 0.060(3) 0.054(4) 0.080(4) 0.000(3) -0.001(3) -0.015(3)
C00C 0.047(3) 0.064(3) 0.049(3) 0.011(2) 0.009(2) 0.010(2)
C00D 0.068(3) 0.068(4) 0.073(4) 0.011(3) 0.012(3) -0.019(3)
C00E 0.043(3) 0.063(3) 0.056(3) -0.008(2) 0.005(2) -0.002(2)
C00F 0.085(4) 0.100(5) 0.069(3) -0.014(3) 0.029(3) -0.023(3)
C00G 0.083(4) 0.112(5) 0.085(4) -0.022(3) 0.023(3) -0.017(4)
C00H 0.098(4) 0.121(6) 0.070(4) 0.008(3) 0.009(3) 0.023(4)
C00I 0.073(3) 0.102(5) 0.075(4) -0.018(3) 0.019(3) 0.012(3)
C00J 0.127(5) 0.085(5) 0.124(5) 0.002(3) 0.087(4) 0.008(4)
C00K 0.180(7) 0.111(6) 0.064(4) 0.003(3) -0.014(4) 0.031(5)

loop_
_atom_type_symbol
_atom_type_description
_atom_type_scat_dispersion_real
_atom_type_scat_dispersion_imag
_atom_type_scat_source
C C 0.0033 0.0016 'International Tables Vol C Tables 4.2.6.8 and 6.1.1.4'
H H 0.0000 0.0000 'International Tables Vol C Tables 4.2.6.8 and 6.1.1.4'
Se Se -0.0929 2.2259 'International Tables Vol C Tables 4.2.6.8 and 6.1.1.4'
Si Si 0.0817 0.0704 'International Tables Vol C Tables 4.2.6.8 and 6.1.1.4'

loop_
_geom_angle_atom_site_label_1
_geom_angle_atom_site_label_2
_geom_angle_atom_site_label_3
_geom_angle
C005 Se01 C00E 88.37(19)
C00A Se02 C00C 88.3(2)
C00F Si03 C00E 108.67(19)
C00F Si03 C00H 109.9(3)
C00F Si03 C00I 112.0(2)
C00H Si03 C00E 109.3(2)
C00H Si03 C00I 109.0(2)
C00I Si03 C00E 107.8(2)
C00G Si04 C00C 109.5(2)
C00J Si04 C00C 109.0(2)
C00J Si04 C00G 111.8(3)
C00K Si04 C00C 106.2(3)
C00K Si04 C00G 111.1(3)
C00K Si04 C00J 109.0(3)
C007 C005 Se01 110.3(3)
C007 C005 C00B 123.3(4)
C00B C005 Se01 126.4(4)
C007 C006 H006 121.3
C00E C006 H006 121.3
C00E C006 C007 117.3(4)
C005 C007 C006 114.0(4)
C005 C007 C008 117.9(4)
C008 C007 C006 128.1(4)
C007 C008 C009 128.6(4)
C00A C008 C007 117.3(4)
C00A C008 C009 114.0(4)
C008 C009 H009 121.3
C00C C009 C008 117.3(4)
C00C C009 H009 121.3
C008 C00A Se02 110.2(4)
C00D C00A Se02 126.3(4)
C00D C00A C008 123.5(4)
C005 C00B H00B 120.5
C00D C00B C005 118.9(4)
C00D C00B H00B 120.5
Si04 C00C Se02 119.6(2)
C009 C00C Se02 110.0(3)
C009 C00C Si04 129.9(4)
C00A C00D H00D 120.5
C00B C00D C00A 119.1(4)
C00B C00D H00D 120.5
Si03 C00E Se01 120.5(2)
C006 C00E Se01 109.9(3)
C006 C00E Si03 129.6(3)
Si03 C00F H00A 109.5
Si03 C00F H00C 109.5
Si03 C00F H00E 109.5
H00A C00F H00C 109.5
H00A C00F H00E 109.5
H00C C00F H00E 109.5
Si04 C00G H00F 109.5
Si04 C00G H00G 109.5
Si04 C00G H00H 109.5
H00F C00G H00G 109.5
H00F C00G H00H 109.5
H00G C00G H00H 109.5
Si03 C00H H00I 109.5
Si03 C00H H00J 109.5
Si03 C00H H00K 109.5
H00I C00H H00J 109.5
H00I C00H H00K 109.5
H00J C00H H00K 109.5
Si03 C00I H00L 109.5
Si03 C00I H00M 109.5
Si03 C00I H00N 109.5
H00L C00I H00M 109.5
H00L C00I H00N 109.5
H00M C00I H00N 109.5
Si04 C00J H00O 109.5
Si04 C00J H00P 109.5
Si04 C00J H00Q 109.5
H00O C00J H00P 109.5
H00O C00J H00Q 109.5
H00P C00J H00Q 109.5
Si04 C00K H00R 109.5
Si04 C00K H00S 109.5
Si04 C00K H00T 109.5
H00R C00K H00S 109.5
H00R C00K H00T 109.5
H00S C00K H00T 109.5

loop_
_geom_bond_atom_site_label_1
_geom_bond_atom_site_label_2
_geom_bond_distance
Se01 C005 1.916(4)
Se01 C00E 1.920(5)
Se02 C00A 1.905(5)
Se02 C00C 1.911(5)
Si03 C00E 1.896(4)
Si03 C00F 1.877(5)
Si03 C00H 1.881(5)
Si03 C00I 1.887(5)
Si04 C00C 1.889(5)
Si04 C00G 1.888(6)
Si04 C00J 1.877(5)
Si04 C00K 1.877(6)
C005 C007 1.421(6)
C005 C00B 1.422(6)
C006 H006 0.9300
C006 C007 1.461(5)
C006 C00E 1.381(5)
C007 C008 1.443(5)
C008 C009 1.446(6)
C008 C00A 1.424(6)
C009 H009 0.9300
C009 C00C 1.377(5)
C00A C00D 1.418(7)
C00B H00B 0.9300
C00B C00D 1.384(6)
C00D H00D 0.9300
C00F H00A 0.9600
C00F H00C 0.9600
C00F H00E 0.9600
C00G H00F 0.9600
C00G H00G 0.9600
C00G H00H 0.9600
C00H H00I 0.9600
C00H H00J 0.9600
C00H H00K 0.9600
C00I H00L 0.9600
C00I H00M 0.9600
C00I H00N 0.9600
C00J H00O 0.9600
C00J H00P 0.9600
C00J H00Q 0.9600
C00K H00R 0.9600
C00K H00S 0.9600
C00K H00T 0.9600
